data_2208204
loop_
_publ_author_name
'Tan, Bin'
'Zheng, Jian-Feng'
'Huang, Rong-Bin'
'Wei, Zan-Bin'
'Jin, Li-Ren'

_publ_section_title
;
 (3<i>S</i>,4<i>S</i>)-<i>tert</i>-Butyl
 4-dibenzylamino-3-hydroxy-5-phenylpentanoate
;
_journal_coeditor_code WW6444
_journal_issue 2
_journal_name_full 'Acta Crystallographica Section E'
_journal_page_first o423
_journal_page_last o424
_journal_paper_doi 10.1107/S1600536805042728
_journal_volume 62
_journal_year 2006
_chemical_formula_iupac 'C29 H35 N O3'
_chemical_formula_moiety 'C29 H35 N O3'
_chemical_formula_sum 'C29 H35 N O3'
_chemical_formula_weight 445.58
_chemical_name_systematic
;
(3S,4S)-tert-Butyl 4-dibenzylamino-3-hydroxy-5-phenylpentanoate
;
_space_group_IT_number 19
_symmetry_cell_setting orthorhombic
_symmetry_space_group_name_Hall 'P 2ac 2ab'
_symmetry_space_group_name_H-M 'P 21 21 21'
_atom_sites_solution_hydrogens geom
_atom_sites_solution_primary direct
_atom_sites_solution_secondary difmap
_audit_creation_method SHELXL-97
_cell_angle_alpha 90.00
_cell_angle_beta 90.00
_cell_angle_gamma 90.00
_cell_formula_units_Z 4
_cell_length_a 10.351(3)
_cell_length_b 12.615(3)
_cell_length_c 19.640(5)
_cell_measurement_reflns_used 4261
_cell_measurement_temperature 293(2)
_cell_measurement_theta_max 22.00
_cell_measurement_theta_min 2.55
_cell_volume 2564.5(12)
_computing_cell_refinement SMART
_computing_data_collection 'SMART (Bruker, 2001)'
_computing_data_reduction 'SAINT (Bruker, 2001)'
_computing_molecular_graphics 'ORTEP-3 (Farrugia, 1997) and ViewerPro (Accelrys, 2001)'
_computing_publication_material SHELXL97
_computing_structure_refinement 'SHELXL97 (Sheldrick, 1997)'
_computing_structure_solution 'SHELXS97 (Sheldrick, 1997)'
_diffrn_ambient_temperature 293(2)
_diffrn_measured_fraction_theta_full 0.999
_diffrn_measured_fraction_theta_max 0.999
_diffrn_measurement_device_type 'Bruker APEX area-detector'
_diffrn_measurement_method '\f and \w'
_diffrn_radiation_monochromator graphite
_diffrn_radiation_source 'fine-focus sealed tube'
_diffrn_radiation_type MoK\a
_diffrn_radiation_wavelength 0.71073
_diffrn_reflns_av_R_equivalents 0.0301
_diffrn_reflns_av_sigmaI/netI 0.0555
_diffrn_reflns_limit_h_max 12
_diffrn_reflns_limit_h_min -12
_diffrn_reflns_limit_k_max 13
_diffrn_reflns_limit_k_min -15
_diffrn_reflns_limit_l_max 24
_diffrn_reflns_limit_l_min -24
_diffrn_reflns_number 14713
_diffrn_reflns_theta_full 26.50
_diffrn_reflns_theta_max 26.50
_diffrn_reflns_theta_min 1.92
_diffrn_standards_decay_% 0
_diffrn_standards_interval_count 0
_diffrn_standards_interval_time 0
_diffrn_standards_number 0
_exptl_absorpt_coefficient_mu 0.074
_exptl_absorpt_correction_T_max 0.9869
_exptl_absorpt_correction_T_min 0.9599
_exptl_absorpt_correction_type multi-scan
_exptl_absorpt_process_details '(SADABS; Bruker, 2001)'
_exptl_crystal_colour colorless
_exptl_crystal_density_diffrn 1.154
_exptl_crystal_density_method 'not measured'
_exptl_crystal_description chunk
_exptl_crystal_F_000 960
_exptl_crystal_size_max 0.56
_exptl_crystal_size_mid 0.28
_exptl_crystal_size_min 0.18
_refine_diff_density_max 0.572
_refine_diff_density_min -0.334
_refine_ls_extinction_method none
_refine_ls_goodness_of_fit_ref 1.117
_refine_ls_hydrogen_treatment constr
_refine_ls_matrix_type full
_refine_ls_number_parameters 293
_refine_ls_number_reflns 2994
_refine_ls_number_restraints 0
_refine_ls_restrained_S_all 1.117
_refine_ls_R_factor_all 0.0709
_refine_ls_R_factor_gt 0.0625
_refine_ls_shift/su_max 0.000
_refine_ls_shift/su_mean 0.000
_refine_ls_structure_factor_coef Fsqd
_refine_ls_weighting_details 'calc w=1/[\s^2^(Fo^2^)+(0.0835P)^2^+0.6494P] where P=(Fo^2^+2Fc^2^)/3'
_refine_ls_weighting_scheme calc
_refine_ls_wR_factor_gt 0.1693
_refine_ls_wR_factor_ref 0.1776
_reflns_number_gt 2600
_reflns_number_total 2994
_reflns_threshold_expression I>2\s(I)
_cod_data_source_file ww6444.cif
_cod_data_source_block I
_cod_original_cell_volume 2564.5(11)
_cod_database_code 2208204
_cod_database_fobs_code 2208204

loop_
_symmetry_equiv_pos_as_xyz
'x, y, z'
'-x+1/2, -y, z+1/2'
'-x, y+1/2, -z+1/2'
'x+1/2, -y+1/2, -z'

loop_
_atom_site_label
_atom_site_fract_x
_atom_site_fract_y
_atom_site_fract_z
_atom_site_U_iso_or_equiv
_atom_site_adp_type
_atom_site_calc_flag
_atom_site_refinement_flags
_atom_site_occupancy
_atom_site_type_symbol
N1 0.6082(3) 0.1909(2) 0.11622(13) 0.0445(6) Uani d . 1 N
C1 0.6767(4) 0.4403(3) -0.03267(18) 0.0525(8) Uani d . 1 C
C2 0.6804(4) 0.3561(2) 0.02100(17) 0.0507(8) Uani d . 1 C
H2A 0.6256 0.3775 0.0586 0.061 Uiso calc R 1 H
H2B 0.7680 0.3501 0.0381 0.061 Uiso calc R 1 H
C3 0.6370(3) 0.2497(3) -0.00395(17) 0.0448(7) Uani d . 1 C
H3A 0.6875 0.2318 -0.0446 0.054 Uiso calc R 1 H
C4 0.6608(3) 0.1644(2) 0.04936(15) 0.0419(7) Uani d . 1 C
H4A 0.7547 0.1613 0.0553 0.050 Uiso calc R 1 H
C5 0.6211(4) 0.0552(3) 0.02447(18) 0.0523(8) Uani d . 1 C
H5A 0.6288 0.0059 0.0621 0.063 Uiso calc R 1 H
H5B 0.5307 0.0578 0.0116 0.063 Uiso calc R 1 H
C6 0.6968(4) 0.0125(2) -0.03441(17) 0.0517(8) Uani d . 1 C
C7 0.8288(4) 0.0010(3) -0.0309(2) 0.0608(9) Uani d . 1 C
H7A 0.8728 0.0252 0.0073 0.073 Uiso calc R 1 H
C8 0.8973(5) -0.0458(3) -0.0832(2) 0.0707(11) Uani d . 1 C
H8A 0.9865 -0.0529 -0.0798 0.085 Uiso calc R 1 H
C9 0.8360(6) -0.0810(4) -0.1387(2) 0.0783(13) Uani d . 1 C
H9A 0.8823 -0.1131 -0.1737 0.094 Uiso calc R 1 H
C10 0.7068(6) -0.0697(4) -0.1437(2) 0.0818(14) Uani d . 1 C
H10A 0.6645 -0.0936 -0.1826 0.098 Uiso calc R 1 H
C11 0.6358(5) -0.0228(3) -0.0918(2) 0.0693(11) Uani d . 1 C
H11A 0.5467 -0.0155 -0.0961 0.083 Uiso calc R 1 H
C12 0.6910(4) 0.1492(3) 0.16972(17) 0.0563(9) Uani d . 1 C
H12A 0.7210 0.0793 0.1565 0.068 Uiso calc R 1 H
H12B 0.6406 0.1414 0.2111 0.068 Uiso calc R 1 H
C13 0.8049(4) 0.2177(3) 0.18414(15) 0.0534(8) Uani d . 1 C
C14 0.7869(4) 0.3223(4) 0.2011(2) 0.0746(12) Uani d . 1 C
H14A 0.7039 0.3504 0.2019 0.090 Uiso calc R 1 H
C15 0.8905(6) 0.3860(5) 0.2170(3) 0.0957(16) Uani d . 1 C
H15A 0.8769 0.4570 0.2276 0.115 Uiso calc R 1 H
C16 1.0101(6) 0.3470(6) 0.2175(3) 0.0932(16) Uani d . 1 C
H16A 1.0792 0.3903 0.2295 0.112 Uiso calc R 1 H
C17 1.0312(4) 0.2451(6) 0.2006(2) 0.0876(16) Uani d . 1 C
H17A 1.1151 0.2187 0.1999 0.105 Uiso calc R 1 H
C18 0.9281(4) 0.1789(4) 0.18401(19) 0.0703(12) Uani d . 1 C
H18A 0.9431 0.1083 0.1729 0.084 Uiso calc R 1 H
C19 0.4730(3) 0.1625(3) 0.12549(18) 0.0550(8) Uani d . 1 C
H19A 0.4648 0.0859 0.1260 0.066 Uiso calc R 1 H
H19B 0.4230 0.1893 0.0875 0.066 Uiso calc R 1 H
C20 0.4199(3) 0.2066(3) 0.19045(18) 0.0526(8) Uani d . 1 C
C21 0.4156(5) 0.3136(4) 0.2007(2) 0.0720(11) Uani d . 1 C
H21A 0.4441 0.3593 0.1667 0.086 Uiso calc R 1 H
C22 0.3696(6) 0.3540(4) 0.2606(3) 0.0910(15) Uani d . 1 C
H22A 0.3673 0.4270 0.2669 0.109 Uiso calc R 1 H
C23 0.3276(5) 0.2894(5) 0.3107(2) 0.0842(14) Uani d . 1 C
H23A 0.2965 0.3176 0.3513 0.101 Uiso calc R 1 H
C24 0.3312(4) 0.1839(4) 0.3014(2) 0.0763(12) Uani d . 1 C
H24A 0.3035 0.1389 0.3359 0.092 Uiso calc R 1 H
C25 0.3757(4) 0.1418(4) 0.24092(19) 0.0642(10) Uani d . 1 C
H25A 0.3755 0.0687 0.2345 0.077 Uiso calc R 1 H
C26 0.7075(5) 0.6293(3) -0.0485(2) 0.0730(13) Uani d . 1 C
C27 0.8116(6) 0.6202(4) -0.0991(3) 0.1046(19) Uani d . 1 C
H27A 0.8924 0.6088 -0.0762 0.157 Uiso calc R 1 H
H27B 0.8163 0.6844 -0.1253 0.157 Uiso calc R 1 H
H27C 0.7942 0.5615 -0.1288 0.157 Uiso calc R 1 H
C28 0.5792(6) 0.6473(5) -0.0832(4) 0.107(2) Uani d . 1 C
H28A 0.5124 0.6531 -0.0495 0.161 Uiso calc R 1 H
H28B 0.5607 0.5887 -0.1129 0.161 Uiso calc R 1 H
H28C 0.5829 0.7115 -0.1094 0.161 Uiso calc R 1 H
C29 0.7249(7) 0.7129(5) 0.0026(3) 0.1113(19) Uiso d . 1 C
H29A 0.8061 0.7030 0.0254 0.167 Uiso calc R 1 H
H29B 0.6561 0.7095 0.0353 0.167 Uiso calc R 1 H
H29C 0.7241 0.7809 -0.0194 0.167 Uiso calc R 1 H
O1 0.6583(4) 0.4231(2) -0.09140(14) 0.0879(11) Uani d . 1 O
O2 0.5050(3) 0.2509(2) -0.02216(13) 0.0625(7) Uani d . 1 O
H2C 0.4926 0.2970 -0.0509 0.094 Uiso calc R 1 H
O3 0.7013(4) 0.53268(18) -0.00702(12) 0.0727(8) Uani d . 1 O

loop_
_atom_site_aniso_label
_atom_site_aniso_U_11
_atom_site_aniso_U_22
_atom_site_aniso_U_33
_atom_site_aniso_U_12
_atom_site_aniso_U_13
_atom_site_aniso_U_23
N1 0.0446(14) 0.0442(14) 0.0446(13) -0.0030(12) 0.0014(11) 0.0045(11)
C1 0.065(2) 0.0403(16) 0.0526(18) 0.0000(15) 0.0029(17) 0.0012(14)
C2 0.0621(19) 0.0396(15) 0.0503(16) -0.0026(15) 0.0010(16) 0.0036(13)
C3 0.0478(16) 0.0410(14) 0.0456(15) -0.0009(13) 0.0025(13) 0.0021(12)
C4 0.0422(15) 0.0345(14) 0.0489(16) 0.0001(12) 0.0048(13) 0.0029(12)
C5 0.061(2) 0.0375(15) 0.0580(18) -0.0043(15) 0.0063(17) 0.0017(14)
C6 0.074(2) 0.0312(14) 0.0501(17) -0.0038(15) 0.0019(18) 0.0024(12)
C7 0.072(2) 0.0510(18) 0.059(2) 0.0003(18) 0.002(2) -0.0074(16)
C8 0.083(3) 0.054(2) 0.075(3) 0.004(2) 0.014(2) -0.008(2)
C9 0.116(4) 0.062(2) 0.056(2) 0.005(3) 0.017(3) -0.0034(19)
C10 0.121(4) 0.080(3) 0.0441(19) -0.004(3) -0.010(2) -0.0084(19)
C11 0.086(3) 0.062(2) 0.061(2) 0.002(2) -0.014(2) -0.0028(19)
C12 0.060(2) 0.062(2) 0.0466(16) 0.0000(18) 0.0041(16) 0.0150(15)
C13 0.0527(19) 0.075(2) 0.0327(14) 0.0018(17) -0.0008(14) 0.0111(15)
C14 0.064(2) 0.088(3) 0.073(2) 0.000(2) -0.011(2) -0.009(2)
C15 0.089(4) 0.103(4) 0.096(3) -0.016(3) -0.019(3) -0.016(3)
C16 0.077(3) 0.122(5) 0.081(3) -0.024(3) -0.016(3) -0.003(3)
C17 0.053(2) 0.142(5) 0.068(3) 0.000(3) -0.006(2) 0.010(3)
C18 0.060(2) 0.099(3) 0.051(2) 0.013(2) 0.0036(17) 0.007(2)
C19 0.0502(19) 0.062(2) 0.0527(18) -0.0059(17) 0.0036(15) -0.0059(16)
C20 0.0439(18) 0.065(2) 0.0486(17) 0.0009(15) 0.0017(14) 0.0002(16)
C21 0.084(3) 0.061(2) 0.072(2) 0.012(2) 0.017(2) 0.002(2)
C22 0.109(4) 0.076(3) 0.089(3) 0.020(3) 0.011(3) -0.014(3)
C23 0.088(3) 0.104(4) 0.060(2) 0.016(3) 0.010(2) -0.010(2)
C24 0.070(3) 0.107(4) 0.0512(19) 0.003(3) 0.0070(19) 0.013(2)
C25 0.063(2) 0.070(2) 0.060(2) -0.0003(19) 0.0031(18) 0.0049(18)
C26 0.119(4) 0.0343(16) 0.066(2) -0.003(2) 0.014(3) 0.0088(16)
C27 0.118(4) 0.066(3) 0.130(4) 0.009(3) 0.041(4) 0.038(3)
C28 0.117(5) 0.073(3) 0.133(5) 0.025(3) 0.020(4) 0.039(3)
O1 0.146(3) 0.0575(15) 0.0606(16) -0.0178(19) -0.0189(19) 0.0101(13)
O2 0.0556(14) 0.0679(16) 0.0641(14) -0.0043(13) -0.0088(12) 0.0148(13)
O3 0.124(2) 0.0402(13) 0.0540(14) -0.0125(14) 0.0015(17) 0.0066(10)

loop_
_atom_type_symbol
_atom_type_description
_atom_type_scat_dispersion_real
_atom_type_scat_dispersion_imag
_atom_type_scat_source
C C 0.0033 0.0000 'International Tables Vol C Tables 4.2.6.8 and 6.1.1.4'
H H 0.0000 0.0000 'International Tables Vol C Tables 4.2.6.8 and 6.1.1.4'
N N 0.0061 0.0000 'International Tables Vol C Tables 4.2.6.8 and 6.1.1.4'
O O 0.0106 0.0000 'International Tables Vol C Tables 4.2.6.8 and 6.1.1.4'

loop_
_geom_angle_atom_site_label_1
_geom_angle_atom_site_label_2
_geom_angle_atom_site_label_3
_geom_angle
_geom_angle_publ_flag
C12 N1 C19 112.7(3) yes
C12 N1 C4 110.3(3) yes
C19 N1 C4 114.5(3) yes
O1 C1 O3 124.9(3) yes
O1 C1 C2 123.9(3) yes
O3 C1 C2 111.1(3) yes
C1 C2 C3 113.4(3) yes
C1 C2 H2A 108.9 no
C3 C2 H2A 108.9 no
C1 C2 H2B 108.9 no
C3 C2 H2B 108.9 no
H2A C2 H2B 107.7 no
O2 C3 C2 111.3(3) yes
O2 C3 C4 109.8(3) yes
C2 C3 C4 111.1(3) yes
O2 C3 H3A 108.2 no
C2 C3 H3A 108.2 no
C4 C3 H3A 108.2 no
N1 C4 C5 113.4(2) yes
N1 C4 C3 113.4(2) yes
C5 C4 C3 112.1(3) yes
N1 C4 H4A 105.7 no
C5 C4 H4A 105.7 no
C3 C4 H4A 105.7 no
C6 C5 C4 115.7(3) yes
C6 C5 H5A 108.4 no
C4 C5 H5A 108.4 no
C6 C5 H5B 108.4 no
C4 C5 H5B 108.4 no
H5A C5 H5B 107.4 no
C11 C6 C7 117.7(4) yes
C11 C6 C5 120.8(4) yes
C7 C6 C5 121.3(3) yes
C6 C7 C8 121.2(4) yes
C6 C7 H7A 119.4 no
C8 C7 H7A 119.4 no
C9 C8 C7 120.3(5) yes
C9 C8 H8A 119.8 no
C7 C8 H8A 119.8 no
C8 C9 C10 119.6(4) yes
C8 C9 H9A 120.2 no
C10 C9 H9A 120.2 no
C9 C10 C11 121.1(4) yes
C9 C10 H10A 119.4 no
C11 C10 H10A 119.4 no
C6 C11 C10 120.0(5) yes
C6 C11 H11A 120.0 no
C10 C11 H11A 120.0 no
N1 C12 C13 113.2(3) yes
N1 C12 H12A 108.9 no
C13 C12 H12A 108.9 no
N1 C12 H12B 108.9 no
C13 C12 H12B 108.9 no
H12A C12 H12B 107.8 no
C18 C13 C14 118.1(4) yes
C18 C13 C12 122.1(4) yes
C14 C13 C12 119.8(4) yes
C13 C14 C15 120.7(5) yes
C13 C14 H14A 119.7 no
C15 C14 H14A 119.7 no
C16 C15 C14 120.7(6) yes
C16 C15 H15A 119.7 no
C14 C15 H15A 119.7 no
C15 C16 C17 120.1(5) yes
C15 C16 H16A 119.9 no
C17 C16 H16A 119.9 no
C16 C17 C18 120.4(5) yes
C16 C17 H17A 119.8 no
C18 C17 H17A 119.8 no
C13 C18 C17 120.0(5) yes
C13 C18 H18A 120.0 no
C17 C18 H18A 120.0 no
N1 C19 C20 111.6(3) yes
N1 C19 H19A 109.3 no
C20 C19 H19A 109.3 no
N1 C19 H19B 109.3 no
C20 C19 H19B 109.3 no
H19A C19 H19B 108.0 no
C25 C20 C21 118.3(4) yes
C25 C20 C19 121.3(4) yes
C21 C20 C19 120.3(4) yes
C20 C21 C22 120.4(5) yes
C20 C21 H21A 119.8 no
C22 C21 H21A 119.8 no
C23 C22 C21 120.9(5) yes
C23 C22 H22A 119.5 no
C21 C22 H22A 119.5 no
C24 C23 C22 119.3(4) yes
C24 C23 H23A 120.3 no
C22 C23 H23A 120.3 no
C23 C24 C25 120.5(4) yes
C23 C24 H24A 119.7 no
C25 C24 H24A 119.7 no
C20 C25 C24 120.4(4) yes
C20 C25 H25A 119.8 no
C24 C25 H25A 119.8 no
O3 C26 C29 102.9(4) yes
O3 C26 C27 110.0(4) yes
C29 C26 C27 115.3(5) yes
O3 C26 C28 109.7(4) yes
C29 C26 C28 108.0(5) yes
C27 C26 C28 110.6(4) yes
C26 C27 H27A 109.5 no
C26 C27 H27B 109.5 no
H27A C27 H27B 109.5 no
C26 C27 H27C 109.5 no
H27A C27 H27C 109.5 no
H27B C27 H27C 109.5 no
C26 C28 H28A 109.5 no
C26 C28 H28B 109.5 no
H28A C28 H28B 109.5 no
C26 C28 H28C 109.5 no
H28A C28 H28C 109.5 no
H28B C28 H28C 109.5 no
C26 C29 H29A 109.5 no
C26 C29 H29B 109.5 no
H29A C29 H29B 109.5 no
C26 C29 H29C 109.5 no
H29A C29 H29C 109.5 no
H29B C29 H29C 109.5 no
C3 O2 H2C 109.5 no
C1 O3 C26 122.7(3) yes

loop_
_geom_bond_atom_site_label_1
_geom_bond_atom_site_label_2
_geom_bond_distance
_geom_bond_publ_flag
N1 C12 1.454(4) yes
N1 C19 1.456(4) yes
N1 C4 1.460(4) yes
C1 O1 1.189(4) yes
C1 O3 1.295(4) yes
C1 C2 1.497(5) yes
C2 C3 1.498(5) yes
C2 H2A 0.9700 no
C2 H2B 0.9700 no
C3 O2 1.413(4) yes
C3 C4 1.521(4) yes
C3 H3A 0.9800 no
C4 C5 1.518(4) yes
C4 H4A 0.9800 no
C5 C6 1.497(5) yes
C5 H5A 0.9700 no
C5 H5B 0.9700 no
C6 C11 1.366(5) yes
C6 C7 1.376(6) yes
C7 C8 1.381(6) yes
C7 H7A 0.9300 no
C8 C9 1.337(6) yes
C8 H8A 0.9300 no
C9 C10 1.349(8) yes
C9 H9A 0.9300 no
C10 C11 1.390(7) yes
C10 H10A 0.9300 no
C11 H11A 0.9300 no
C12 C13 1.490(6) yes
C12 H12A 0.9700 no
C12 H12B 0.9700 no
C13 C18 1.365(6) yes
C13 C14 1.374(6) yes
C14 C15 1.376(7) yes
C14 H14A 0.9300 no
C15 C16 1.333(8) yes
C15 H15A 0.9300 no
C16 C17 1.345(8) yes
C16 H16A 0.9300 no
C17 C18 1.394(7) yes
C17 H17A 0.9300 no
C18 H18A 0.9300 no
C19 C20 1.497(5) yes
C19 H19A 0.9700 no
C19 H19B 0.9700 no
C20 C25 1.364(5) yes
C20 C21 1.365(6) yes
C21 C22 1.368(6) yes
C21 H21A 0.9300 no
C22 C23 1.350(7) yes
C22 H22A 0.9300 no
C23 C24 1.344(7) yes
C23 H23A 0.9300 no
C24 C25 1.380(6) yes
C24 H24A 0.9300 no
C25 H25A 0.9300 no
C26 O3 1.467(4) yes
C26 C29 1.467(7) yes
C26 C27 1.471(7) yes
C26 C28 1.510(9) yes
C27 H27A 0.9600 no
C27 H27B 0.9600 no
C27 H27C 0.9600 no
C28 H28A 0.9600 no
C28 H28B 0.9600 no
C28 H28C 0.9600 no
C29 H29A 0.9600 no
C29 H29B 0.9600 no
C29 H29C 0.9600 no
O2 H2C 0.8200 no

loop_
_geom_torsion_atom_site_label_1
_geom_torsion_atom_site_label_2
_geom_torsion_atom_site_label_3
_geom_torsion_atom_site_label_4
_geom_torsion
_geom_torsion_publ_flag
O1 C1 C2 C3 -9.7(6) no
O3 C1 C2 C3 173.0(3) no
C1 C2 C3 O2 -65.4(4) no
C1 C2 C3 C4 171.9(3) no
C12 N1 C4 C5 85.0(3) no
C19 N1 C4 C5 -43.4(4) no
C12 N1 C4 C3 -145.7(3) no
C19 N1 C4 C3 85.9(3) no
O2 C3 C4 N1 -71.8(3) no
C2 C3 C4 N1 51.7(4) no
O2 C3 C4 C5 58.1(4) no
C2 C3 C4 C5 -178.4(3) no
N1 C4 C5 C6 -165.3(3) no
C3 C4 C5 C6 64.8(4) no
C4 C5 C6 C11 -126.9(4) no
C4 C5 C6 C7 57.5(4) no
C11 C6 C7 C8 -0.8(6) no
C5 C6 C7 C8 175.0(3) no
C6 C7 C8 C9 0.1(6) no
C7 C8 C9 C10 0.6(7) no
C8 C9 C10 C11 -0.6(8) no
C7 C6 C11 C10 0.8(6) no
C5 C6 C11 C10 -175.0(4) no
C9 C10 C11 C6 -0.1(7) no
C19 N1 C12 C13 -149.2(3) no
C4 N1 C12 C13 81.5(4) no
N1 C12 C13 C18 -127.1(4) no
N1 C12 C13 C14 55.9(5) no
C18 C13 C14 C15 0.5(6) no
C12 C13 C14 C15 177.6(4) no
C13 C14 C15 C16 -1.2(8) no
C14 C15 C16 C17 1.7(9) no
C15 C16 C17 C18 -1.5(8) no
C14 C13 C18 C17 -0.3(6) no
C12 C13 C18 C17 -177.3(4) no
C16 C17 C18 C13 0.8(7) no
C12 N1 C19 C20 61.7(4) no
C4 N1 C19 C20 -171.1(3) no
N1 C19 C20 C25 -117.7(4) no
N1 C19 C20 C21 61.7(5) no
C25 C20 C21 C22 0.9(7) no
C19 C20 C21 C22 -178.6(4) no
C20 C21 C22 C23 -0.1(8) no
C21 C22 C23 C24 0.0(9) no
C22 C23 C24 C25 -0.9(8) no
C21 C20 C25 C24 -1.7(6) no
C19 C20 C25 C24 177.7(4) no
C23 C24 C25 C20 1.7(7) no
O1 C1 O3 C26 1.0(7) no
C2 C1 O3 C26 178.3(4) no
C29 C26 O3 C1 174.8(5) no
C27 C26 O3 C1 -61.9(6) no
C28 C26 O3 C1 60.0(6) no

loop_
_cod_related_entry_id
_cod_related_entry_database
_cod_related_entry_code
1 ChemSpider 8774838
